data_2210175
loop_
_publ_author_name
'Sefero\(glu, Zeynel'
'H\"okelek, Tuncer'
'\,Sahin, Ertan'
'Saylam, Ayt\"ul'
'Ertan, Nermin'

_publ_section_title
;
 5-(4-Ethoxyphenyldiazenyl)-8-hydroxyquinoline
;
_journal_coeditor_code CI2148
_journal_issue 9
_journal_name_full 'Acta Crystallographica Section E'
_journal_page_first o4130
_journal_page_last o4131
_journal_paper_doi 10.1107/S1600536806033575
_journal_volume 62
_journal_year 2006
_chemical_formula_moiety 'C17 H15 N3 O2'
_chemical_formula_sum 'C17 H15 N3 O2'
_chemical_formula_weight 293.32
_chemical_name_systematic
;
 ?
;
_space_group_IT_number 14
_symmetry_cell_setting monoclinic
_symmetry_space_group_name_Hall '-P 2ybc'
_symmetry_space_group_name_H-M 'P 1 21/c 1'
_atom_sites_solution_hydrogens geom
_atom_sites_solution_primary direct
_atom_sites_solution_secondary difmap
_audit_creation_method SHELXL-97
_cell_angle_alpha 90.00
_cell_angle_beta 107.6970(10)
_cell_angle_gamma 90.00
_cell_formula_units_Z 4
_cell_length_a 10.5985(3)
_cell_length_b 11.2970(2)
_cell_length_c 12.7652(3)
_cell_measurement_reflns_used 4035
_cell_measurement_temperature 296(2)
_cell_measurement_theta_max 30.5118
_cell_measurement_theta_min 2.7055
_cell_volume 1456.07(6)
_computing_cell_refinement CrystalClear
_computing_data_collection 'CrystalClear (Rigaku/MSC, 2005)'
_computing_data_reduction CrystalClear
_computing_molecular_graphics 'ORTEP-3 for Windows (Farrugia, 1997)'
_computing_publication_material 'WinGX (Farrugia, 1999)'
_computing_structure_refinement 'SHELXL97 (Sheldrick, 1997)'
_computing_structure_solution 'SHELXS97 (Sheldrick, 1997)'
_diffrn_ambient_temperature 296(2)
_diffrn_measured_fraction_theta_full 0.998
_diffrn_measured_fraction_theta_max 0.998
_diffrn_measurement_device_type 'Rigaku R-AXIS RAPID-S'
_diffrn_measurement_method '\w scans'
_diffrn_radiation_monochromator graphite
_diffrn_radiation_source 'fine-focus sealed tube'
_diffrn_radiation_type MoK\a
_diffrn_radiation_wavelength 0.71073
_diffrn_reflns_av_R_equivalents 0.0973
_diffrn_reflns_av_sigmaI/netI 0.0607
_diffrn_reflns_limit_h_max 15
_diffrn_reflns_limit_h_min -13
_diffrn_reflns_limit_k_max 16
_diffrn_reflns_limit_k_min -16
_diffrn_reflns_limit_l_max 18
_diffrn_reflns_limit_l_min -18
_diffrn_reflns_number 42707
_diffrn_reflns_theta_full 30.55
_diffrn_reflns_theta_max 30.55
_diffrn_reflns_theta_min 2.71
_diffrn_standards_decay_% 0
_diffrn_standards_interval_count 0
_diffrn_standards_number 0
_exptl_absorpt_coefficient_mu 0.090
_exptl_absorpt_correction_type none
_exptl_crystal_colour orange
_exptl_crystal_density_diffrn 1.338
_exptl_crystal_density_method 'not measured'
_exptl_crystal_description Block
_exptl_crystal_F_000 616
_exptl_crystal_size_max 0.35
_exptl_crystal_size_mid 0.25
_exptl_crystal_size_min 0.15
_refine_diff_density_max 0.155
_refine_diff_density_min -0.279
_refine_ls_extinction_method none
_refine_ls_goodness_of_fit_ref 1.244
_refine_ls_hydrogen_treatment mixed
_refine_ls_matrix_type full
_refine_ls_number_parameters 248
_refine_ls_number_reflns 4447
_refine_ls_number_restraints 0
_refine_ls_restrained_S_all 1.244
_refine_ls_R_factor_all 0.1816
_refine_ls_R_factor_gt 0.1135
_refine_ls_shift/su_max 0.001
_refine_ls_shift/su_mean <0.001
_refine_ls_structure_factor_coef Fsqd
_refine_ls_weighting_details 'calc w=1/[\s^2^(Fo^2^)+(0.0448P)^2^+0.5792P] where P=(Fo^2^+2Fc^2^)/3'
_refine_ls_weighting_scheme calc
_refine_ls_wR_factor_gt 0.1813
_refine_ls_wR_factor_ref 0.2046
_reflns_number_gt 2715
_reflns_number_total 4447
_reflns_threshold_expression 'I > 2\s(I)'
_cod_data_source_file ci2148.cif
_cod_data_source_block I
_cod_depositor_comments
;
The following automatic conversions were performed:
'_symmetry_cell_setting' value 'Monoclinic' changed to 'monoclinic'
according to '/home/saulius/struct/CIF-dictionaries/cif_core.dic'
dictionary named 'cif_core.dic' version 2.4.1 from 2010-06-29.

Automatic conversion script
Id: cif_fix_enum 1527 2010-12-29 10:47:43Z saulius 

The following automatic conversions were performed:

'_symmetry_cell_setting' value 'Monoclinic' changed to 'monoclinic'
according to /home/saulius/struct/CIF-dictionaries/cif_core.dic
dictionary named 'cif_core.dic' version 2.4.1 from 2010-06-29.

Automatic conversion script
Id: cif_fix_values 1715 2011-07-08 13:25:40Z adriana 
;
_cod_original_sg_symbol_H-M 'P 21/c'
_cod_database_code 2210175
_cod_database_fobs_code 2210175

loop_
_symmetry_equiv_pos_as_xyz
'x, y, z'
'-x, y+1/2, -z+1/2'
'-x, -y, -z'
'x, -y-1/2, z-1/2'

loop_
_atom_site_type_symbol
_atom_site_label
_atom_site_fract_x
_atom_site_fract_y
_atom_site_fract_z
_atom_site_U_iso_or_equiv
_atom_site_adp_type
_atom_site_calc_flag
_atom_site_refinement_flags
_atom_site_occupancy
N N1 0.8285(2) 0.9520(2) -0.06505(19) 0.0513(6) Uani d . 1
N N2 0.4391(2) 0.8224(2) 0.0291(2) 0.0519(6) Uani d . 1
N N3 0.3911(2) 0.7983(2) 0.1054(2) 0.0544(6) Uani d . 1
O O1 0.96134(19) 0.9846(2) 0.15367(17) 0.0589(6) Uani d . 1
O O2 -0.13160(19) 0.64201(19) -0.02506(16) 0.0617(6) Uani d . 1
C C1 0.7603(3) 0.9369(3) -0.1694(3) 0.0607(8) Uani d . 1
C C2 0.6299(3) 0.8965(3) -0.2059(3) 0.0617(8) Uani d . 1
C C3 0.5656(3) 0.8706(3) -0.1318(2) 0.0531(7) Uani d . 1
C C4 0.6318(2) 0.8861(2) -0.0189(2) 0.0444(6) Uani d . 1
C C5 0.5724(3) 0.8637(2) 0.0654(2) 0.0469(6) Uani d . 1
C C6 0.6439(3) 0.8850(3) 0.1728(2) 0.0531(7) Uani d . 1
C C7 0.7741(3) 0.9254(3) 0.2018(2) 0.0526(7) Uani d . 1
C C8 0.8351(2) 0.9459(2) 0.1229(2) 0.0462(6) Uani d . 1
C C9 0.7642(2) 0.9270(2) 0.0102(2) 0.0448(6) Uani d . 1
C C10 0.2572(3) 0.7595(2) 0.0680(2) 0.0493(7) Uani d . 1
C C11 0.1798(3) 0.7551(3) -0.0419(2) 0.0561(8) Uani d . 1
C C12 0.0516(3) 0.7167(3) -0.0687(3) 0.0603(8) Uani d . 1
C C13 -0.0033(3) 0.6804(3) 0.0124(2) 0.0500(7) Uani d . 1
C C14 0.0718(3) 0.6857(3) 0.1212(2) 0.0568(8) Uani d . 1
C C15 0.2011(3) 0.7261(3) 0.1477(3) 0.0595(8) Uani d . 1
C C16 -0.1915(3) 0.5986(3) 0.0537(3) 0.0574(8) Uani d . 1
C C17 -0.3274(3) 0.5538(3) -0.0092(3) 0.0703(9) Uani d . 1
H H1 0.993(4) 0.994(4) 0.100(4) 0.125(17) Uiso d . 1
H H11 0.807(3) 0.961(3) -0.223(2) 0.067(9) Uiso d . 1
H H12 0.588(3) 0.886(2) -0.281(2) 0.058(8) Uiso d . 1
H H13 0.481(3) 0.844(3) -0.151(2) 0.064(9) Uiso d . 1
H H17A -0.3807 0.6185 -0.0471 0.105 Uiso calc R 1
H H17B -0.3682 0.5190 0.0410 0.105 Uiso calc R 1
H H17C -0.3198 0.4954 -0.0616 0.105 Uiso calc R 1
H H61 0.604(3) 0.868(2) 0.226(2) 0.056(8) Uiso d . 1
H H71 0.820(3) 0.940(2) 0.276(2) 0.054(8) Uiso d . 1
H H111 0.217(3) 0.783(3) -0.097(2) 0.065(9) Uiso d . 1
H H121 0.000(3) 0.710(3) -0.141(3) 0.062(9) Uiso d . 1
H H141 0.035(3) 0.659(2) 0.177(2) 0.056(8) Uiso d . 1
H H151 0.257(3) 0.731(3) 0.225(3) 0.071(10) Uiso d . 1
H H161 -0.197(3) 0.666(3) 0.100(2) 0.059(8) Uiso d . 1
H H162 -0.137(3) 0.534(3) 0.099(3) 0.078(10) Uiso d . 1

loop_
_atom_site_aniso_label
_atom_site_aniso_U_11
_atom_site_aniso_U_22
_atom_site_aniso_U_33
_atom_site_aniso_U_12
_atom_site_aniso_U_13
_atom_site_aniso_U_23
N1 0.0470(13) 0.0615(15) 0.0472(13) -0.0040(11) 0.0170(11) -0.0060(11)
N2 0.0473(13) 0.0524(14) 0.0585(15) -0.0016(11) 0.0197(11) 0.0012(11)
N3 0.0464(13) 0.0616(16) 0.0569(15) 0.0010(11) 0.0182(11) 0.0066(12)
O1 0.0444(11) 0.0808(16) 0.0499(12) -0.0115(10) 0.0122(9) -0.0038(11)
O2 0.0536(12) 0.0817(15) 0.0532(12) -0.0188(10) 0.0214(10) -0.0022(10)
C1 0.0544(18) 0.083(2) 0.0486(17) -0.0139(16) 0.0211(15) -0.0081(15)
C2 0.0561(18) 0.084(2) 0.0431(16) -0.0124(16) 0.0129(14) -0.0087(15)
C3 0.0439(16) 0.0623(19) 0.0518(17) -0.0090(14) 0.0125(13) -0.0062(14)
C4 0.0415(14) 0.0428(15) 0.0485(15) 0.0035(11) 0.0130(12) -0.0005(12)
C5 0.0439(15) 0.0460(15) 0.0521(16) 0.0004(12) 0.0168(12) 0.0025(12)
C6 0.0525(17) 0.0605(19) 0.0507(17) -0.0001(14) 0.0220(14) 0.0044(14)
C7 0.0530(17) 0.0611(19) 0.0420(16) 0.0004(14) 0.0120(13) 0.0032(13)
C8 0.0406(14) 0.0473(15) 0.0483(15) 0.0002(11) 0.0100(12) 0.0009(12)
C9 0.0443(14) 0.0438(15) 0.0480(15) 0.0021(11) 0.0165(12) -0.0038(12)
C10 0.0459(15) 0.0512(17) 0.0531(17) 0.0016(12) 0.0181(13) 0.0023(13)
C11 0.0571(18) 0.067(2) 0.0497(17) -0.0117(14) 0.0240(14) 0.0047(14)
C12 0.0582(18) 0.079(2) 0.0420(17) -0.0156(16) 0.0123(14) 0.0035(15)
C13 0.0490(15) 0.0536(17) 0.0506(16) -0.0037(13) 0.0199(13) -0.0007(13)
C14 0.0538(17) 0.072(2) 0.0515(18) -0.0005(15) 0.0268(14) 0.0090(15)
C15 0.0502(17) 0.082(2) 0.0468(17) -0.0024(15) 0.0158(14) 0.0048(15)
C16 0.0575(18) 0.059(2) 0.065(2) -0.0079(15) 0.0321(16) -0.0005(16)
C17 0.059(2) 0.069(2) 0.088(2) -0.0150(16) 0.0307(18) -0.0075(18)

loop_
_atom_type_symbol
_atom_type_description
_atom_type_scat_dispersion_real
_atom_type_scat_dispersion_imag
_atom_type_scat_source
C C 0.0033 0.0016 'International Tables Vol C Tables 4.2.6.8 and 6.1.1.4'
H H 0.0000 0.0000 'International Tables Vol C Tables 4.2.6.8 and 6.1.1.4'
N N 0.0061 0.0033 'International Tables Vol C Tables 4.2.6.8 and 6.1.1.4'
O O 0.0106 0.0060 'International Tables Vol C Tables 4.2.6.8 and 6.1.1.4'

loop_
_geom_angle_atom_site_label_1
_geom_angle_atom_site_label_2
_geom_angle_atom_site_label_3
_geom_angle
_geom_angle_publ_flag
C1 N1 C9 116.6(2) yes
N3 N2 C5 114.4(2) yes
N2 N3 C10 113.8(2) yes
C8 O1 H1 114(3) ?
C13 O2 C16 118.0(2) yes
N1 C1 C2 124.2(3) yes
N1 C1 H11 115.3(17) ?
C2 C1 H11 120.4(17) ?
C3 C2 C1 119.7(3) ?
C3 C2 H12 120.5(17) ?
C1 C2 H12 119.8(17) ?
C2 C3 C4 119.2(3) ?
C2 C3 H13 123.7(19) ?
C4 C3 H13 117.2(19) ?
C3 C4 C9 117.1(2) ?
C3 C4 C5 123.6(2) ?
C9 C4 C5 119.4(2) ?
C6 C5 N2 125.1(2) yes
C6 C5 C4 119.1(2) ?
N2 C5 C4 115.8(2) yes
C5 C6 C7 121.6(3) ?
C5 C6 H61 117.8(18) ?
C7 C6 H61 120.5(17) ?
C8 C7 C6 120.7(3) ?
C8 C7 H71 119.8(17) ?
C6 C7 H71 119.5(17) ?
O1 C8 C7 119.2(2) yes
O1 C8 C9 121.1(2) yes
C7 C8 C9 119.7(2) ?
N1 C9 C4 123.3(2) yes
N1 C9 C8 117.2(2) yes
C4 C9 C8 119.4(2) ?
C15 C10 C11 118.7(3) ?
C15 C10 N3 116.5(3) yes
C11 C10 N3 124.8(3) yes
C12 C11 C10 119.9(3) ?
C12 C11 H111 121.3(18) ?
C10 C11 H111 118.7(18) ?
C11 C12 C13 121.0(3) ?
C11 C12 H121 120.7(18) ?
C13 C12 H121 118.3(18) ?
O2 C13 C14 125.1(2) yes
O2 C13 C12 115.4(3) yes
C14 C13 C12 119.5(3) ?
C13 C14 C15 119.1(3) ?
C13 C14 H141 119.9(17) ?
C15 C14 H141 121.0(17) ?
C10 C15 C14 121.7(3) ?
C10 C15 H151 117.3(18) ?
C14 C15 H151 121.0(18) ?
O2 C16 C17 107.3(3) yes
O2 C16 H161 106.5(17) ?
C17 C16 H161 110.9(16) ?
O2 C16 H162 110.7(19) ?
C17 C16 H162 110.5(19) ?
H161 C16 H162 111(3) ?
C16 C17 H17A 109.5 ?
C16 C17 H17B 109.5 ?
H17A C17 H17B 109.5 ?
C16 C17 H17C 109.5 ?
H17A C17 H17C 109.5 ?
H17B C17 H17C 109.5 ?

loop_
_geom_bond_atom_site_label_1
_geom_bond_atom_site_label_2
_geom_bond_distance
_geom_bond_publ_flag
N1 C1 1.319(3) yes
N2 N3 1.258(3) yes
N2 C5 1.425(3) yes
N3 C10 1.422(3) yes
O1 C8 1.348(3) yes
O1 H1 0.86(4) ?
O2 C13 1.368(3) yes
O2 C16 1.429(3) yes
C1 H11 1.00(3) ?
C2 C3 1.356(4) ?
C2 C1 1.394(4) ?
C2 H12 0.93(3) ?
C3 H13 0.90(3) ?
C4 C3 1.410(4) ?
C4 C9 1.415(3) ?
C5 C6 1.372(4) ?
C5 C4 1.425(4) ?
C6 H61 0.92(3) ?
C7 C8 1.372(4) ?
C7 C6 1.392(4) ?
C7 H71 0.94(3) ?
C9 N1 1.366(3) yes
C9 C8 1.422(4) ?
C10 C15 1.379(4) ?
C10 C11 1.394(4) ?
C11 H111 0.95(3) ?
C12 C11 1.367(4) ?
C12 H121 0.92(3) ?
C13 C14 1.376(4) ?
C13 C12 1.395(4) ?
C14 C15 1.385(4) ?
C14 H141 0.96(3) ?
C15 H151 0.99(3) ?
C16 H161 0.98(3) ?
C16 H162 1.00(3) ?
C17 C16 1.508(4) ?
C17 H17A 0.96 ?
C17 H17B 0.96 ?
C17 H17C 0.96 ?

loop_
_geom_torsion_atom_site_label_1
_geom_torsion_atom_site_label_2
_geom_torsion_atom_site_label_3
_geom_torsion_atom_site_label_4
_geom_torsion
C9 N1 C1 C2 -0.7(5)
N3 N2 C5 C6 -4.5(4)
N3 N2 C5 C4 177.0(2)
C5 N2 N3 C10 178.8(2)
N2 N3 C10 C15 176.8(3)
N2 N3 C10 C11 -4.3(4)
C16 O2 C13 C14 -3.2(4)
C16 O2 C13 C12 177.2(3)
C13 O2 C16 C17 -175.7(3)
C3 C2 C1 N1 0.2(6)
C1 C2 C3 C4 0.6(5)
C9 C4 C3 C2 -0.8(4)
C5 C4 C3 C2 178.8(3)
C3 C4 C9 N1 0.3(4)
C5 C4 C9 N1 -179.3(2)
C3 C4 C9 C8 179.0(2)
C5 C4 C9 C8 -0.5(4)
C6 C5 C4 C3 -178.0(3)
N2 C5 C4 C3 0.6(4)
C6 C5 C4 C9 1.6(4)
N2 C5 C4 C9 -179.8(2)
N2 C5 C6 C7 -180.0(3)
C4 C5 C6 C7 -1.5(4)
C8 C7 C6 C5 0.4(5)
C6 C7 C8 O1 -179.8(3)
C6 C7 C8 C9 0.7(4)
N1 C9 C8 O1 -1.3(4)
C4 C9 C8 O1 179.9(2)
N1 C9 C8 C7 178.2(3)
C4 C9 C8 C7 -0.6(4)
C4 C9 N1 C1 0.5(4)
C8 C9 N1 C1 -178.3(3)
C15 C10 C11 C12 -0.8(5)
N3 C10 C11 C12 -179.7(3)
C11 C10 C15 C14 1.7(5)
N3 C10 C15 C14 -179.4(3)
C13 C12 C11 C10 -0.7(5)
O2 C13 C12 C11 -178.9(3)
C14 C13 C12 C11 1.4(5)
O2 C13 C14 C15 179.8(3)
C12 C13 C14 C15 -0.6(5)
C13 C14 C15 C10 -0.9(5)

loop_
_cod_related_entry_id
_cod_related_entry_database
_cod_related_entry_code
1 ChemSpider 21178852
